data_6000307
loop_
_publ_author_name
'Amarilla, J. M.'
'Alonso, J. A.'
'Rojas, R. M.'

_publ_section_title
;
 Structural study of the trigonal Bi2.34U0.33La0.33O5 oxide ion conductor:
 Rietveld refinement of X-ray and neutron powder diffraction data
;
_journal_name_full
;
 Journal of the Chemical Society, Dalton Transactions:
 Inorganic Chemistry (1972-1999)
;
_journal_page_first 1137
_journal_page_last 1141
_journal_year 1999
_chemical_formula_sum 'Bi2.34 La0.33 O5.33 U'
_space_group_name_H-M_alt 'P -3'
_cell_angle_alpha 90.000
_cell_angle_beta 90.000
_cell_angle_gamma 120.000
_cell_length_a 4.0139
_cell_length_b 4.0139
_cell_length_c 9.5423
_cell_volume 133.15
_cod_database_code 6000307

loop_
_atom_site_label
_atom_site_fract_x
_atom_site_fract_y
_atom_site_fract_z
? ? ? ?
